data_7711796
loop_
_publ_author_name
'Pandit, Younis Ahmad'
'Usman, Mohammad'
'Sarkar, Anindya'
'Shah, Syed Jehanger'
'Rath, Sankar Prasad'

_publ_section_title
;
 Control of spin coupling through a redox-active bridge in a dinickel(II)
 porphyrin dimer: step-wise oxidations enable isolations of a
 chlorin-porphyrin heterodimer and a dication diradical with a singlet
 ground state.
;
_journal_issue 4
_journal_name_full 'Dalton transactions (Cambridge, England : 2003)'
_journal_page_first 877
_journal_page_last 891
_journal_paper_doi 10.1039/d2dt03283j
_journal_volume 52
_journal_year 2023
_chemical_formula_sum 'C83 H101 Cl10 Fe2 N9 Ni2'
_chemical_formula_weight 1808.34
_space_group_crystal_system triclinic
_space_group_IT_number 2
_space_group_name_Hall '-P 1'
_space_group_name_H-M_alt 'P -1'
_atom_sites_solution_hydrogens geom
_audit_creation_method SHELXL-2018/3
_audit_update_record
;
2022-11-07 deposited with the CCDC.	2022-11-14 downloaded from the CCDC.
;
_cell_angle_alpha 78.362(5)
_cell_angle_beta 80.479(5)
_cell_angle_gamma 69.654(5)
_cell_formula_units_Z 2
_cell_length_a 11.611(5)
_cell_length_b 16.277(5)
_cell_length_c 25.683(5)
_cell_measurement_reflns_used 999
_cell_measurement_temperature 100(2)
_cell_measurement_theta_max 27.5
_cell_measurement_theta_min 2.7
_cell_volume 4433(3)
_computing_cell_refinement 'Bruker SAINT'
_computing_data_collection 'Bruker APEX'
_computing_data_reduction 'Bruker SAINT'
_computing_molecular_graphics 'SHELXL 5.1, XP (Sheldrick, 1994)'
_computing_publication_material SHELXL-97
_computing_structure_refinement 'SHELXL-2018/3 (Sheldrick, 2018)'
_computing_structure_solution 'SHELXS-97 (Sheldrick, 2008)'
_diffrn_ambient_temperature 100(2)
_diffrn_measured_fraction_theta_full 0.997
_diffrn_measured_fraction_theta_max 0.995
_diffrn_measurement_device_type 'Bruker SMART APEX'
_diffrn_measurement_method \w
_diffrn_radiation_type MoK\a
_diffrn_radiation_wavelength 0.71069
_diffrn_reflns_av_R_equivalents 0.1199
_diffrn_reflns_av_unetI/netI 0.1911
_diffrn_reflns_Laue_measured_fraction_full 0.997
_diffrn_reflns_Laue_measured_fraction_max 0.995
_diffrn_reflns_limit_h_max 13
_diffrn_reflns_limit_h_min -13
_diffrn_reflns_limit_k_max 19
_diffrn_reflns_limit_k_min -19
_diffrn_reflns_limit_l_max 30
_diffrn_reflns_limit_l_min -30
_diffrn_reflns_number 43586
_diffrn_reflns_point_group_measured_fraction_full 0.997
_diffrn_reflns_point_group_measured_fraction_max 0.995
_diffrn_reflns_theta_full 25.000
_diffrn_reflns_theta_max 25.079
_diffrn_reflns_theta_min 2.243
_diffrn_source 'fine-focus sealed tube'
_exptl_absorpt_coefficient_mu 1.087
_exptl_absorpt_correction_T_max 0.878
_exptl_absorpt_correction_T_min 0.812
_exptl_absorpt_correction_type multi-scan
_exptl_absorpt_process_details 'SADABS 2.05 (Sheldrick, 2002)'
_exptl_crystal_colour 'dark red'
_exptl_crystal_density_diffrn 1.355
_exptl_crystal_description block
_exptl_crystal_F_000 1880
_exptl_crystal_size_max 0.200
_exptl_crystal_size_mid 0.160
_exptl_crystal_size_min 0.120
_refine_diff_density_max 1.180
_refine_diff_density_min -0.960
_refine_diff_density_rms 0.120
_refine_ls_extinction_method none
_refine_ls_goodness_of_fit_ref 1.027
_refine_ls_hydrogen_treatment constr
_refine_ls_matrix_type full
_refine_ls_number_parameters 960
_refine_ls_number_reflns 15706
_refine_ls_number_restraints 12
_refine_ls_restrained_S_all 1.028
_refine_ls_R_factor_all 0.1941
_refine_ls_R_factor_gt 0.1040
_refine_ls_shift/su_max 0.001
_refine_ls_shift/su_mean 0.000
_refine_ls_structure_factor_coef Fsqd
_refine_ls_weighting_details 'w=1/[\s^2^(Fo^2^)+(0.0637P)^2^+30.1806P] where P=(Fo^2^+2Fc^2^)/3'
_refine_ls_weighting_scheme calc
_refine_ls_wR_factor_gt 0.1838
_refine_ls_wR_factor_ref 0.2220
_reflns_Friedel_coverage 0.000
_reflns_number_gt 8441
_reflns_number_total 15706
_reflns_threshold_expression 'I > 2\s(I)'
_cod_data_source_file d2dt03283j2.cif
_cod_data_source_block shelx_CCDC1
_cod_depositor_comments 'Adding full bibliography for 7711795--7711796.cif.'
_cod_database_code 7711796
_shelx_shelxl_version_number 2018/3
_shelx_space_group_comment
;
The symmetry employed for this shelxl refinement is uniquely defined
by the following loop, which should always be used as a source of
symmetry information in preference to the above space-group names.
They are only intended as comments.
;
_shelx_estimated_absorpt_t_min 0.812
_shelx_estimated_absorpt_t_max 0.881

loop_
_space_group_symop_operation_xyz
'x, y, z'
'-x, -y, -z'

loop_
_atom_site_label
_atom_site_type_symbol
_atom_site_fract_x
_atom_site_fract_y
_atom_site_fract_z
_atom_site_U_iso_or_equiv
_atom_site_adp_type
_atom_site_occupancy
_atom_site_site_symmetry_order
_atom_site_calc_flag
_atom_site_refinement_flags_posn
_atom_site_refinement_flags_adp
_atom_site_refinement_flags_occupancy
_atom_site_disorder_assembly
_atom_site_disorder_group
Ni1 Ni 0.28495(10) 0.08328(7) 0.91832(4) 0.0224(3) Uani 1 1 d . . . . .
Ni2 Ni 0.12816(9) 0.37295(7) 0.59306(4) 0.0167(3) Uani 1 1 d . . . . .
N1 N 0.3232(6) 0.1300(4) 0.8460(2) 0.0164(15) Uani 1 1 d . . . . .
N2 N 0.1540(6) 0.1908(4) 0.9268(2) 0.0206(16) Uani 1 1 d . . . . .
N3 N 0.2501(7) 0.0350(5) 0.9906(3) 0.034(2) Uani 1 1 d . . . . .
N4 N 0.4238(6) -0.0214(4) 0.9102(3) 0.0239(17) Uani 1 1 d . . . . .
N5 N 0.0919(6) 0.2979(4) 0.5539(2) 0.0157(15) Uani 1 1 d . . . . .
N6 N 0.1688(6) 0.4422(4) 0.5281(2) 0.0165(15) Uani 1 1 d . . . . .
N7 N 0.1441(6) 0.4551(4) 0.6326(2) 0.0147(15) Uani 1 1 d . . . . .
N8 N 0.0873(6) 0.3037(4) 0.6579(2) 0.0169(15) Uani 1 1 d . . . . .
N9 N 0.3075(6) 0.0296(4) 0.7073(2) 0.0177(16) Uani 1 1 d . . . . .
H9A H 0.276181 0.079217 0.720954 0.021 Uiso 1 1 calc R U . . .
C1 C 0.3859(7) 0.0867(5) 0.8057(3) 0.0181(19) Uani 1 1 d . . . . .
C2 C 0.4101(7) 0.1453(5) 0.7582(3) 0.0196(19) Uani 1 1 d . . . . .
C3 C 0.3563(7) 0.2283(6) 0.7704(3) 0.022(2) Uani 1 1 d . . . . .
C4 C 0.2963(7) 0.2193(5) 0.8240(3) 0.0183(19) Uani 1 1 d . . . . .
C5 C 0.2128(7) 0.2853(5) 0.8487(3) 0.020(2) Uani 1 1 d . . . . .
H5A H 0.206049 0.344708 0.833100 0.024 Uiso 1 1 calc R U . . .
C6 C 0.1348(8) 0.2719(5) 0.8962(3) 0.022(2) Uani 1 1 d . . . . .
C7 C 0.0249(8) 0.3358(5) 0.9154(3) 0.026(2) Uani 1 1 d . . . . .
C8 C -0.0282(7) 0.2924(5) 0.9576(3) 0.020(2) Uani 1 1 d . . . . .
C9 C 0.0548(8) 0.2020(5) 0.9661(3) 0.024(2) Uani 1 1 d . . . . .
C10 C 0.0472(8) 0.1392(6) 1.0102(3) 0.028(2) Uani 1 1 d . . . . .
H10A H -0.028022 0.149948 1.032999 0.033 Uiso 1 1 calc R U . . .
C11 C 0.1405(9) 0.0632(6) 1.0231(3) 0.030(2) Uani 1 1 d . . . . .
C12 C 0.1466(11) 0.0067(7) 1.0743(4) 0.053(3) Uani 1 1 d . . . . .
C13 C 0.2430(19) -0.0627(13) 1.0714(6) 0.024(5) Uani 0.55(3) 1 d . . P A 1
C31 C 0.2965(19) -0.1425(13) 1.1139(6) 0.037(6) Uani 0.55(3) 1 d . . P A 1
H31A H 0.228052 -0.155807 1.138629 0.044 Uiso 0.55(3) 1 calc R U P A 1
H31B H 0.342219 -0.195035 1.096266 0.044 Uiso 0.55(3) 1 calc R U P A 1
C32 C 0.3798(19) -0.1257(14) 1.1445(9) 0.044(6) Uani 0.55(3) 1 d . . P A 1
H32A H 0.403732 -0.174740 1.174088 0.066 Uiso 0.55(3) 1 calc R U P A 1
H32B H 0.337621 -0.070172 1.158896 0.066 Uiso 0.55(3) 1 calc R U P A 1
H32C H 0.453789 -0.121118 1.121143 0.066 Uiso 0.55(3) 1 calc R U P A 1
C13A C 0.286(2) -0.0388(15) 1.0761(8) 0.019(6) Uiso 0.45(3) 1 d . . P A 2
C31A C 0.356(2) -0.1043(16) 1.1212(10) 0.025(7) Uiso 0.45(3) 1 d . . P A 2
H31C H 0.312224 -0.088268 1.156125 0.030 Uiso 0.45(3) 1 calc R U P A 2
H31D H 0.439818 -0.100714 1.118442 0.030 Uiso 0.45(3) 1 calc R U P A 2
C32A C 0.364(2) -0.2015(17) 1.1180(9) 0.036(7) Uiso 0.45(3) 1 d . . P A 2
H32D H 0.406677 -0.242252 1.147672 0.053 Uiso 0.45(3) 1 calc R U P A 2
H32E H 0.409974 -0.218179 1.083991 0.053 Uiso 0.45(3) 1 calc R U P A 2
H32F H 0.280577 -0.204773 1.120191 0.053 Uiso 0.45(3) 1 calc R U P A 2
C14 C 0.3253(11) -0.0339(7) 1.0211(4) 0.062(4) Uani 1 1 d . U . . .
C15 C 0.4431(10) -0.0840(7) 1.0020(4) 0.062(3) Uani 1 1 d . U . . .
H15A H 0.494153 -0.124814 1.027513 0.075 Uiso 1 1 calc R U . . .
C16 C 0.4905(9) -0.0796(6) 0.9510(3) 0.041(3) Uani 1 1 d . . . . .
C17 C 0.5993(8) -0.1416(6) 0.9278(3) 0.033(2) Uani 1 1 d . . . . .
C18 C 0.5937(8) -0.1278(5) 0.8744(3) 0.024(2) Uani 1 1 d . . . . .
C19 C 0.4804(7) -0.0513(5) 0.8647(3) 0.020(2) Uani 1 1 d . . . . .
C20 C 0.4361(7) -0.0092(5) 0.8136(3) 0.0185(19) Uani 1 1 d . . . . .
C21 C 0.4936(7) 0.1186(6) 0.7083(3) 0.024(2) Uani 1 1 d . . . . .
H21A H 0.445993 0.145329 0.677011 0.028 Uiso 1 1 calc R U . . .
H21B H 0.519480 0.053348 0.710817 0.028 Uiso 1 1 calc R U . . .
C22 C 0.6077(8) 0.1466(6) 0.6993(4) 0.036(2) Uani 1 1 d . . . . .
H22A H 0.660901 0.122887 0.668298 0.055 Uiso 1 1 calc R U . . .
H22B H 0.652768 0.123531 0.731035 0.055 Uiso 1 1 calc R U . . .
H22C H 0.583206 0.211505 0.692727 0.055 Uiso 1 1 calc R U . . .
C23 C 0.3589(8) 0.3154(6) 0.7379(3) 0.030(2) Uani 1 1 d . . . . .
H23A H 0.274291 0.358669 0.740202 0.036 Uiso 1 1 calc R U . . .
H23B H 0.383992 0.307502 0.700026 0.036 Uiso 1 1 calc R U . . .
C24 C 0.4470(10) 0.3541(7) 0.7559(4) 0.044(3) Uani 1 1 d . . . . .
H24A H 0.443089 0.411085 0.733361 0.066 Uiso 1 1 calc R U . . .
H24B H 0.531559 0.312816 0.752414 0.066 Uiso 1 1 calc R U . . .
H24C H 0.422237 0.362924 0.793247 0.066 Uiso 1 1 calc R U . . .
C25 C -0.0230(10) 0.4330(6) 0.8920(4) 0.048(3) Uani 1 1 d . . . . .
H25A H -0.005154 0.439672 0.852567 0.058 Uiso 1 1 calc R U . . .
H25B H -0.113772 0.455562 0.900560 0.058 Uiso 1 1 calc R U . . .
C26 C 0.0348(16) 0.4871(7) 0.9133(6) 0.106(6) Uani 1 1 d . . . . .
H26A H 0.003666 0.549180 0.896495 0.160 Uiso 1 1 calc R U . . .
H26B H 0.124744 0.464404 0.905205 0.160 Uiso 1 1 calc R U . . .
H26C H 0.013869 0.482910 0.952075 0.160 Uiso 1 1 calc R U . . .
C27 C -0.1508(8) 0.3266(6) 0.9905(3) 0.039(3) Uani 1 1 d . . . . .
H27A H -0.179152 0.392313 0.984088 0.046 Uiso 1 1 calc R U . . .
H27B H -0.139145 0.306750 1.028884 0.046 Uiso 1 1 calc R U . . .
C28 C -0.2514(9) 0.2946(8) 0.9772(4) 0.054(3) Uani 1 1 d . . . . .
H28A H -0.329215 0.319981 0.998756 0.080 Uiso 1 1 calc R U . . .
H28B H -0.225878 0.229682 0.985288 0.080 Uiso 1 1 calc R U . . .
H28C H -0.262989 0.313641 0.939198 0.080 Uiso 1 1 calc R U . . .
C29 C 0.0444(10) 0.0134(6) 1.1180(4) 0.044(3) Uani 1 1 d . . . . .
H29A H 0.003615 0.076429 1.122320 0.053 Uiso 1 1 calc R U . . .
H29B H 0.078868 -0.019222 1.151928 0.053 Uiso 1 1 calc R U . . .
C30 C -0.0517(12) -0.0243(7) 1.1073(4) 0.060(4) Uani 1 1 d . . . . .
H30A H -0.117126 -0.018757 1.137133 0.090 Uiso 1 1 calc R U . . .
H30B H -0.012011 -0.087035 1.103613 0.090 Uiso 1 1 calc R U . . .
H30C H -0.087532 0.008687 1.074209 0.090 Uiso 1 1 calc R U . . .
C33 C 0.6983(9) -0.2099(7) 0.9596(4) 0.052(3) Uani 1 1 d . . . . .
H33A H 0.780124 -0.211756 0.940178 0.062 Uiso 1 1 calc R U . . .
H33B H 0.693504 -0.190909 0.994371 0.062 Uiso 1 1 calc R U . . .
C34 C 0.6893(13) -0.3020(8) 0.9697(5) 0.089(5) Uani 1 1 d . . . . .
H34A H 0.760629 -0.343467 0.987389 0.134 Uiso 1 1 calc R U . . .
H34B H 0.688277 -0.319878 0.935607 0.134 Uiso 1 1 calc R U . . .
H34C H 0.613152 -0.302437 0.992656 0.134 Uiso 1 1 calc R U . . .
C35 C 0.6916(8) -0.1723(6) 0.8340(3) 0.028(2) Uani 1 1 d . . . . .
H35A H 0.653743 -0.196454 0.811358 0.034 Uiso 1 1 calc R U . . .
H35B H 0.754096 -0.222922 0.852859 0.034 Uiso 1 1 calc R U . . .
C36 C 0.7558(8) -0.1113(6) 0.7982(4) 0.035(2) Uani 1 1 d . . . . .
H36A H 0.821930 -0.145352 0.774189 0.053 Uiso 1 1 calc R U . . .
H36B H 0.791138 -0.085448 0.820250 0.053 Uiso 1 1 calc R U . . .
H36C H 0.695920 -0.063793 0.776947 0.053 Uiso 1 1 calc R U . . .
C41 C 0.0941(7) 0.2146(5) 0.5703(3) 0.0158(18) Uani 1 1 d . . . . .
C42 C 0.0506(7) 0.1831(5) 0.5298(3) 0.0176(19) Uani 1 1 d . . . . .
C43 C 0.0239(7) 0.2504(5) 0.4893(3) 0.0190(19) Uani 1 1 d . . . . .
C44 C 0.0572(7) 0.3211(6) 0.5019(3) 0.023(2) Uani 1 1 d . . . . .
C45 C 0.0804(7) 0.3895(5) 0.4672(3) 0.021(2) Uani 1 1 d . . . . .
H45A H 0.051458 0.403095 0.433006 0.025 Uiso 1 1 calc R U . . .
C46 C 0.1452(7) 0.4423(5) 0.4787(3) 0.0163(19) Uani 1 1 d . . . . .
C47 C 0.2039(7) 0.4951(5) 0.4384(3) 0.0179(19) Uani 1 1 d . . . . .
C48 C 0.2686(7) 0.5251(5) 0.4659(3) 0.021(2) Uani 1 1 d . . . . .
C49 C 0.2413(7) 0.4965(5) 0.5223(3) 0.0182(19) Uani 1 1 d . . . . .
C50 C 0.2642(7) 0.5258(5) 0.5642(3) 0.0167(18) Uani 1 1 d . . . . .
H50A H 0.321986 0.557083 0.557730 0.020 Uiso 1 1 calc R U . . .
C51 C 0.2078(7) 0.5126(5) 0.6162(3) 0.0178(19) Uani 1 1 d . . . . .
C52 C 0.1970(7) 0.5644(5) 0.6573(3) 0.020(2) Uani 1 1 d . . . . .
C53 C 0.1213(7) 0.5372(5) 0.6992(3) 0.0182(19) Uani 1 1 d . . . . .
C54 C 0.0917(7) 0.4677(5) 0.6833(3) 0.0155(18) Uani 1 1 d . . . . .
C55 C 0.0355(7) 0.4119(5) 0.7170(3) 0.0167(19) Uani 1 1 d . . . . .
H55A H -0.006944 0.429838 0.749918 0.020 Uiso 1 1 calc R U . . .
C56 C 0.0369(7) 0.3327(5) 0.7063(3) 0.0180(19) Uani 1 1 d . . . . .
C57 C 0.0056(7) 0.2625(6) 0.7430(3) 0.021(2) Uani 1 1 d . . . . .
C58 C 0.0463(7) 0.1888(5) 0.7184(3) 0.021(2) Uani 1 1 d . . . . .
C59 C 0.0979(7) 0.2163(5) 0.6652(3) 0.0155(18) Uani 1 1 d . . . . .
C60 C 0.1335(7) 0.1672(5) 0.6215(3) 0.0153(18) Uani 1 1 d . . . . .
C61 C 0.0293(8) 0.0958(6) 0.5344(3) 0.026(2) Uani 1 1 d . . . . .
H61A H 0.110046 0.047870 0.535410 0.031 Uiso 1 1 calc R U . . .
H61B H -0.006374 0.095683 0.501998 0.031 Uiso 1 1 calc R U . . .
C62 C -0.0563(8) 0.0749(6) 0.5836(4) 0.031(2) Uani 1 1 d . . . . .
H62A H -0.074527 0.021448 0.581173 0.047 Uiso 1 1 calc R U . . .
H62B H -0.133390 0.124898 0.585275 0.047 Uiso 1 1 calc R U . . .
H62C H -0.015675 0.064938 0.615982 0.047 Uiso 1 1 calc R U . . .
C63 C -0.0232(8) 0.2516(5) 0.4385(3) 0.023(2) Uani 1 1 d . . . . .
H63A H -0.058957 0.313986 0.421582 0.027 Uiso 1 1 calc R U . . .
H63B H -0.090155 0.224998 0.446781 0.027 Uiso 1 1 calc R U . . .
C64 C 0.0752(9) 0.2021(7) 0.3991(4) 0.042(3) Uani 1 1 d . . . . .
H64A H 0.037076 0.199685 0.368401 0.063 Uiso 1 1 calc R U . . .
H64B H 0.115972 0.141611 0.416519 0.063 Uiso 1 1 calc R U . . .
H64C H 0.136279 0.232742 0.386998 0.063 Uiso 1 1 calc R U . . .
C65 C 0.1986(8) 0.5081(6) 0.3793(3) 0.029(2) Uani 1 1 d . . . . .
H65A H 0.229813 0.557505 0.362042 0.035 Uiso 1 1 calc R U . . .
H65B H 0.111326 0.525534 0.372271 0.035 Uiso 1 1 calc R U . . .
C66 C 0.2730(9) 0.4262(7) 0.3539(4) 0.040(3) Uani 1 1 d . . . . .
H66A H 0.270246 0.440356 0.315120 0.060 Uiso 1 1 calc R U . . .
H66B H 0.237780 0.378494 0.368315 0.060 Uiso 1 1 calc R U . . .
H66C H 0.358888 0.406807 0.362001 0.060 Uiso 1 1 calc R U . . .
C67 C 0.3487(7) 0.5815(5) 0.4434(3) 0.022(2) Uani 1 1 d . . . . .
H67A H 0.396458 0.561484 0.409940 0.026 Uiso 1 1 calc R U . . .
H67B H 0.408323 0.572793 0.469045 0.026 Uiso 1 1 calc R U . . .
C68 C 0.2765(9) 0.6800(6) 0.4314(4) 0.036(2) Uani 1 1 d . . . . .
H68A H 0.333697 0.712902 0.416061 0.054 Uiso 1 1 calc R U . . .
H68B H 0.232005 0.701072 0.464628 0.054 Uiso 1 1 calc R U . . .
H68C H 0.217242 0.689281 0.405966 0.054 Uiso 1 1 calc R U . . .
C69 C 0.2587(7) 0.6317(5) 0.6544(3) 0.023(2) Uani 1 1 d . . . . .
H69A H 0.211455 0.673359 0.679559 0.027 Uiso 1 1 calc R U . . .
H69B H 0.257168 0.666184 0.617882 0.027 Uiso 1 1 calc R U . . .
C70 C 0.3923(8) 0.5910(6) 0.6677(4) 0.036(2) Uani 1 1 d . . . . .
H70A H 0.430473 0.637634 0.661741 0.053 Uiso 1 1 calc R U . . .
H70B H 0.438217 0.546393 0.644715 0.053 Uiso 1 1 calc R U . . .
H70C H 0.393881 0.562930 0.705234 0.053 Uiso 1 1 calc R U . . .
C71 C 0.0777(8) 0.5722(5) 0.7510(3) 0.026(2) Uani 1 1 d . . . . .
H71A H 0.135179 0.600914 0.757597 0.031 Uiso 1 1 calc R U . . .
H71B H 0.079690 0.521905 0.780312 0.031 Uiso 1 1 calc R U . . .
C72 C -0.0530(10) 0.6390(8) 0.7521(4) 0.066(4) Uani 1 1 d . . . . .
H72A H -0.078711 0.656671 0.787679 0.099 Uiso 1 1 calc R U . . .
H72B H -0.109936 0.611859 0.744139 0.099 Uiso 1 1 calc R U . . .
H72C H -0.054054 0.691452 0.725342 0.099 Uiso 1 1 calc R U . . .
C73 C -0.0633(8) 0.2734(6) 0.7974(3) 0.031(2) Uani 1 1 d . . . . .
H73A H -0.020256 0.297908 0.817403 0.037 Uiso 1 1 calc R U . . .
H73B H -0.062878 0.214441 0.817261 0.037 Uiso 1 1 calc R U . . .
C74 C -0.1973(8) 0.3348(7) 0.7947(4) 0.045(3) Uani 1 1 d . . . . .
H74A H -0.239645 0.337262 0.830989 0.067 Uiso 1 1 calc R U . . .
H74B H -0.239729 0.311861 0.773962 0.067 Uiso 1 1 calc R U . . .
H74C H -0.198313 0.394472 0.777502 0.067 Uiso 1 1 calc R U . . .
C75 C 0.0233(7) 0.1020(5) 0.7383(3) 0.022(2) Uani 1 1 d . . . . .
H75A H 0.046614 0.080108 0.775234 0.027 Uiso 1 1 calc R U . . .
H75B H 0.076010 0.057768 0.715549 0.027 Uiso 1 1 calc R U . . .
C76 C -0.1126(8) 0.1111(6) 0.7378(4) 0.031(2) Uani 1 1 d . . . . .
H76A H -0.123485 0.052859 0.749667 0.046 Uiso 1 1 calc R U . . .
H76B H -0.136435 0.133918 0.701456 0.046 Uiso 1 1 calc R U . . .
H76C H -0.164616 0.152189 0.761964 0.046 Uiso 1 1 calc R U . . .
C77 C 0.2071(7) 0.0804(5) 0.6221(3) 0.0173(19) Uani 1 1 d . . . . .
H77A H 0.207352 0.057771 0.590697 0.021 Uiso 1 1 calc R U . . .
C78 C 0.2831(7) 0.0171(5) 0.6597(3) 0.0167(18) Uani 1 1 d . . . . .
C79 C 0.3508(7) -0.0707(5) 0.6520(3) 0.0203(19) Uani 1 1 d . . . . .
C80 C 0.4141(7) -0.1110(5) 0.6964(3) 0.021(2) Uani 1 1 d . . . . .
C81 C 0.3890(7) -0.0479(5) 0.7304(3) 0.0190(19) Uani 1 1 d . . . . .
C82 C 0.4419(7) -0.0625(5) 0.7781(3) 0.020(2) Uani 1 1 d . . . . .
H82A H 0.492387 -0.122205 0.787591 0.024 Uiso 1 1 calc R U . . .
C83 C 0.3484(8) -0.1110(5) 0.6053(3) 0.024(2) Uani 1 1 d . . . . .
H83A H 0.421117 -0.165283 0.603435 0.029 Uiso 1 1 calc R U . . .
H83B H 0.354594 -0.068825 0.572118 0.029 Uiso 1 1 calc R U . . .
C84 C 0.2300(8) -0.1350(6) 0.6084(4) 0.034(2) Uani 1 1 d . . . . .
H84A H 0.230834 -0.158819 0.576149 0.051 Uiso 1 1 calc R U . . .
H84B H 0.157659 -0.081765 0.611089 0.051 Uiso 1 1 calc R U . . .
H84C H 0.226214 -0.179734 0.639934 0.051 Uiso 1 1 calc R U . . .
C85 C 0.5010(8) -0.2043(6) 0.7061(3) 0.028(2) Uani 1 1 d . . . . .
H85A H 0.478016 -0.242116 0.686672 0.034 Uiso 1 1 calc R U . . .
H85B H 0.493738 -0.227894 0.744704 0.034 Uiso 1 1 calc R U . . .
C86 C 0.6336(8) -0.2080(7) 0.6875(4) 0.045(3) Uani 1 1 d . . . . .
H86A H 0.688209 -0.269678 0.693602 0.068 Uiso 1 1 calc R U . . .
H86B H 0.657379 -0.172309 0.707570 0.068 Uiso 1 1 calc R U . . .
H86C H 0.640815 -0.184519 0.649262 0.068 Uiso 1 1 calc R U . . .
Fe1 Fe 0.18308(13) -0.24050(10) 0.82662(6) 0.0418(4) Uani 1 1 d . . . . .
Cl1 Cl 0.0220(2) -0.26748(16) 0.87418(9) 0.0386(6) Uani 1 1 d . . . . .
Cl2 Cl 0.3143(3) -0.3593(3) 0.79970(17) 0.1037(15) Uani 1 1 d . . . . .
Cl3 Cl 0.1194(3) -0.1402(3) 0.75709(12) 0.0840(11) Uani 1 1 d . . . . .
Cl4 Cl 0.2770(3) -0.19205(19) 0.87543(11) 0.0524(7) Uani 1 1 d . . . . .
Fe2 Fe 0.48426(11) 0.21246(8) 0.52071(5) 0.0270(3) Uani 1 1 d . . . . .
Cl5 Cl 0.5331(2) 0.31704(17) 0.46209(9) 0.0445(7) Uani 1 1 d . . . . .
Cl6 Cl 0.6482(2) 0.10178(18) 0.54151(11) 0.0533(8) Uani 1 1 d . . . . .
Cl7 Cl 0.3592(2) 0.16803(19) 0.48698(10) 0.0464(7) Uani 1 1 d . . . . .
Cl8 Cl 0.3929(2) 0.27253(15) 0.59237(8) 0.0342(6) Uani 1 1 d . . . . .

loop_
_atom_site_aniso_label
_atom_site_aniso_U_11
_atom_site_aniso_U_22
_atom_site_aniso_U_33
_atom_site_aniso_U_23
_atom_site_aniso_U_13
_atom_site_aniso_U_12
Ni1 0.0276(6) 0.0221(6) 0.0101(6) 0.0025(5) -0.0033(5) -0.0013(5)
Ni2 0.0255(6) 0.0171(6) 0.0096(6) 0.0003(4) -0.0044(5) -0.0095(5)
N1 0.018(4) 0.020(4) 0.012(4) -0.002(3) 0.001(3) -0.008(3)
N2 0.028(4) 0.020(4) 0.010(4) -0.001(3) -0.002(3) -0.003(3)
N3 0.044(5) 0.028(4) 0.014(4) 0.000(3) 0.000(4) 0.006(4)
N4 0.026(4) 0.027(4) 0.014(4) 0.002(3) -0.006(3) -0.002(3)
N5 0.025(4) 0.016(4) 0.007(3) -0.005(3) -0.002(3) -0.005(3)
N6 0.023(4) 0.021(4) 0.011(4) -0.009(3) -0.002(3) -0.010(3)
N7 0.022(4) 0.013(4) 0.012(4) 0.002(3) -0.004(3) -0.010(3)
N8 0.018(4) 0.021(4) 0.018(4) -0.009(3) -0.004(3) -0.010(3)
N9 0.024(4) 0.012(4) 0.017(4) -0.004(3) -0.006(3) -0.004(3)
C1 0.023(5) 0.019(5) 0.017(5) 0.000(4) -0.010(4) -0.011(4)
C2 0.021(5) 0.020(5) 0.017(5) 0.002(4) -0.002(4) -0.008(4)
C3 0.021(5) 0.031(5) 0.013(5) 0.007(4) -0.006(4) -0.011(4)
C4 0.022(5) 0.021(5) 0.013(4) 0.002(4) -0.008(4) -0.008(4)
C5 0.032(5) 0.019(5) 0.015(5) 0.001(4) -0.010(4) -0.013(4)
C6 0.032(5) 0.018(5) 0.021(5) -0.002(4) -0.010(4) -0.013(4)
C7 0.031(5) 0.016(5) 0.027(5) -0.006(4) -0.006(4) 0.001(4)
C8 0.023(5) 0.021(5) 0.015(5) -0.005(4) -0.005(4) 0.000(4)
C9 0.036(5) 0.025(5) 0.012(5) -0.010(4) -0.011(4) -0.004(4)
C10 0.031(5) 0.035(6) 0.013(5) -0.001(4) -0.002(4) -0.006(5)
C11 0.049(6) 0.023(5) 0.010(5) -0.004(4) 0.000(4) -0.004(5)
C12 0.087(9) 0.032(6) 0.011(5) 0.003(4) 0.010(5) 0.006(6)
C13 0.035(11) 0.033(11) 0.009(9) -0.006(7) -0.007(8) -0.012(10)
C31 0.042(13) 0.035(13) 0.021(10) -0.004(8) -0.001(9) 0.001(11)
C32 0.057(14) 0.043(13) 0.031(13) 0.005(10) -0.023(11) -0.013(11)
C14 0.076(8) 0.047(6) 0.013(5) 0.000(5) 0.006(5) 0.032(6)
C15 0.063(6) 0.062(6) 0.022(5) 0.005(5) -0.010(5) 0.026(5)
C16 0.044(6) 0.045(6) 0.013(5) -0.002(4) -0.004(5) 0.009(5)
C17 0.033(6) 0.036(6) 0.019(5) -0.002(4) -0.010(4) 0.004(5)
C18 0.030(5) 0.023(5) 0.013(5) 0.004(4) -0.010(4) -0.002(4)
C19 0.027(5) 0.018(5) 0.020(5) 0.005(4) -0.007(4) -0.013(4)
C20 0.021(5) 0.028(5) 0.007(4) 0.000(4) 0.001(3) -0.011(4)
C21 0.026(5) 0.026(5) 0.016(5) 0.004(4) -0.004(4) -0.007(4)
C22 0.031(6) 0.053(7) 0.025(5) -0.009(5) 0.007(4) -0.015(5)
C23 0.040(6) 0.027(5) 0.018(5) 0.004(4) -0.004(4) -0.007(5)
C24 0.065(7) 0.046(6) 0.028(6) 0.008(5) -0.013(5) -0.031(6)
C25 0.063(7) 0.027(6) 0.033(6) 0.001(5) 0.009(5) 0.003(6)
C26 0.204(18) 0.026(7) 0.083(11) -0.007(7) -0.040(11) -0.021(9)
C27 0.041(6) 0.040(6) 0.016(5) 0.006(4) 0.002(4) 0.003(5)
C28 0.030(6) 0.083(9) 0.035(6) -0.008(6) 0.003(5) -0.007(6)
C29 0.069(8) 0.034(6) 0.014(5) 0.001(4) 0.001(5) -0.005(6)
C30 0.117(11) 0.037(6) 0.028(6) 0.007(5) -0.016(7) -0.030(7)
C33 0.046(7) 0.059(7) 0.024(6) -0.009(5) -0.013(5) 0.020(6)
C34 0.109(12) 0.050(8) 0.086(11) 0.034(7) -0.045(9) -0.007(8)
C35 0.028(5) 0.034(5) 0.017(5) 0.001(4) -0.012(4) -0.001(4)
C36 0.029(5) 0.042(6) 0.030(6) -0.003(5) -0.003(4) -0.007(5)
C41 0.016(4) 0.004(4) 0.024(5) 0.000(3) -0.002(4) 0.000(3)
C42 0.021(5) 0.022(5) 0.011(4) -0.004(4) 0.000(4) -0.008(4)
C43 0.026(5) 0.018(5) 0.017(5) -0.001(4) -0.006(4) -0.012(4)
C44 0.019(5) 0.037(5) 0.014(5) -0.008(4) -0.005(4) -0.006(4)
C45 0.030(5) 0.021(5) 0.010(4) -0.001(4) 0.002(4) -0.008(4)
C46 0.018(4) 0.011(4) 0.014(5) 0.003(3) -0.005(4) 0.001(4)
C47 0.028(5) 0.014(4) 0.008(4) -0.004(3) 0.001(4) -0.003(4)
C48 0.022(5) 0.022(5) 0.010(4) 0.000(4) 0.006(4) -0.002(4)
C49 0.018(5) 0.013(4) 0.023(5) 0.002(4) -0.003(4) -0.006(4)
C50 0.021(5) 0.013(4) 0.021(5) -0.003(4) -0.002(4) -0.012(4)
C51 0.018(4) 0.012(4) 0.018(5) 0.001(4) 0.001(4) -0.002(4)
C52 0.026(5) 0.018(5) 0.013(4) 0.004(4) -0.009(4) -0.002(4)
C53 0.029(5) 0.021(5) 0.005(4) -0.003(3) -0.006(4) -0.006(4)
C54 0.019(4) 0.012(4) 0.013(4) 0.000(3) -0.003(4) -0.001(4)
C55 0.012(4) 0.023(5) 0.011(4) -0.006(4) -0.006(3) 0.003(4)
C56 0.018(5) 0.022(5) 0.016(5) -0.003(4) -0.005(4) -0.007(4)
C57 0.022(5) 0.029(5) 0.012(4) 0.008(4) -0.005(4) -0.013(4)
C58 0.013(4) 0.026(5) 0.019(5) 0.004(4) -0.006(4) -0.004(4)
C59 0.010(4) 0.022(5) 0.013(4) 0.006(4) -0.007(3) -0.006(4)
C60 0.018(4) 0.020(5) 0.010(4) 0.007(3) -0.006(3) -0.011(4)
C61 0.033(5) 0.031(5) 0.024(5) 0.003(4) -0.016(4) -0.020(4)
C62 0.036(6) 0.026(5) 0.039(6) 0.005(4) -0.023(5) -0.016(5)
C63 0.033(5) 0.022(5) 0.014(5) 0.003(4) -0.011(4) -0.010(4)
C64 0.053(7) 0.054(7) 0.023(6) -0.010(5) -0.009(5) -0.019(6)
C65 0.043(6) 0.037(6) 0.013(5) 0.010(4) -0.007(4) -0.026(5)
C66 0.042(6) 0.058(7) 0.024(6) -0.015(5) 0.003(5) -0.017(6)
C67 0.025(5) 0.024(5) 0.016(5) -0.010(4) 0.003(4) -0.008(4)
C68 0.037(6) 0.033(6) 0.036(6) -0.001(5) -0.003(5) -0.014(5)
C69 0.033(5) 0.025(5) 0.016(5) -0.002(4) 0.001(4) -0.017(4)
C70 0.035(6) 0.042(6) 0.039(6) -0.001(5) -0.005(5) -0.027(5)
C71 0.041(6) 0.023(5) 0.022(5) -0.004(4) -0.002(4) -0.022(5)
C72 0.056(8) 0.084(9) 0.044(7) -0.043(7) -0.002(6) 0.013(7)
C73 0.041(6) 0.034(6) 0.025(5) 0.004(4) -0.011(4) -0.022(5)
C74 0.033(6) 0.051(7) 0.040(6) -0.003(5) 0.010(5) -0.010(5)
C75 0.029(5) 0.024(5) 0.015(5) 0.002(4) -0.007(4) -0.011(4)
C76 0.034(5) 0.028(5) 0.032(5) 0.008(4) -0.005(4) -0.018(5)
C77 0.025(5) 0.018(5) 0.014(4) 0.003(4) -0.008(4) -0.013(4)
C78 0.021(5) 0.020(5) 0.014(5) -0.004(4) 0.001(4) -0.013(4)
C79 0.020(5) 0.018(5) 0.018(5) -0.002(4) 0.002(4) -0.004(4)
C80 0.019(5) 0.021(5) 0.020(5) 0.000(4) -0.002(4) -0.006(4)
C81 0.019(5) 0.019(5) 0.018(5) -0.006(4) 0.003(4) -0.006(4)
C82 0.012(4) 0.024(5) 0.016(5) -0.005(4) 0.005(4) 0.002(4)
C83 0.035(5) 0.018(5) 0.018(5) -0.010(4) -0.008(4) -0.002(4)
C84 0.041(6) 0.031(6) 0.034(6) 0.000(4) -0.015(5) -0.014(5)
C85 0.039(6) 0.026(5) 0.021(5) -0.001(4) -0.013(4) -0.008(5)
C86 0.031(6) 0.051(7) 0.048(7) -0.027(5) -0.012(5) 0.009(5)
Fe1 0.0370(9) 0.0636(11) 0.0291(8) -0.0162(7) 0.0017(7) -0.0191(8)
Cl1 0.0395(14) 0.0454(15) 0.0323(14) 0.0001(12) -0.0051(11) -0.0184(13)
Cl2 0.050(2) 0.135(3) 0.139(4) -0.107(3) -0.023(2) 0.007(2)
Cl3 0.082(2) 0.127(3) 0.0447(19) 0.0261(19) -0.0093(17) -0.057(2)
Cl4 0.0577(18) 0.0669(19) 0.0477(17) -0.0140(14) -0.0036(14) -0.0371(16)
Fe2 0.0285(7) 0.0337(8) 0.0184(7) -0.0028(6) -0.0023(6) -0.0106(6)
Cl5 0.0629(18) 0.0426(15) 0.0276(14) -0.0031(11) 0.0079(12) -0.0237(14)
Cl6 0.0477(17) 0.0514(17) 0.0507(18) -0.0161(14) -0.0220(14) 0.0088(14)
Cl7 0.0352(15) 0.0728(19) 0.0414(16) -0.0251(14) 0.0002(12) -0.0232(14)
Cl8 0.0348(14) 0.0431(14) 0.0175(12) -0.0035(10) -0.0041(10) -0.0036(12)

loop_
_atom_type_symbol
_atom_type_description
_atom_type_scat_dispersion_real
_atom_type_scat_dispersion_imag
_atom_type_scat_source
C C 0.0033 0.0016 'International Tables Vol C Tables 4.2.6.8 and 6.1.1.4'
H H 0.0000 0.0000 'International Tables Vol C Tables 4.2.6.8 and 6.1.1.4'
N N 0.0061 0.0033 'International Tables Vol C Tables 4.2.6.8 and 6.1.1.4'
Cl Cl 0.1484 0.1585 'International Tables Vol C Tables 4.2.6.8 and 6.1.1.4'
Fe Fe 0.3463 0.8444 'International Tables Vol C Tables 4.2.6.8 and 6.1.1.4'
Ni Ni 0.3393 1.1124 'International Tables Vol C Tables 4.2.6.8 and 6.1.1.4'

loop_
_geom_angle_atom_site_label_1
_geom_angle_atom_site_label_2
_geom_angle_atom_site_label_3
_geom_angle
_geom_angle_site_symmetry_1
_geom_angle_site_symmetry_3
_geom_angle_publ_flag
N3 Ni1 N2 90.8(3) . . ?
N3 Ni1 N1 178.8(3) . . ?
N2 Ni1 N1 90.3(3) . . ?
N3 Ni1 N4 90.0(3) . . ?
N2 Ni1 N4 176.5(3) . . ?
N1 Ni1 N4 89.0(3) . . ?
N8 Ni2 N6 179.9(3) . . ?
N8 Ni2 N7 90.1(3) . . ?
N6 Ni2 N7 90.0(3) . . ?
N8 Ni2 N5 89.2(3) . . ?
N6 Ni2 N5 90.7(3) . . ?
N7 Ni2 N5 173.3(3) . . ?
C1 N1 C4 104.4(6) . . ?
C1 N1 Ni1 129.0(5) . . ?
C4 N1 Ni1 126.6(5) . . ?
C6 N2 C9 105.0(7) . . ?
C6 N2 Ni1 128.8(6) . . ?
C9 N2 Ni1 126.3(5) . . ?
C14 N3 C11 105.4(7) . . ?
C14 N3 Ni1 127.8(7) . . ?
C11 N3 Ni1 126.8(6) . . ?
C19 N4 C16 106.1(7) . . ?
C19 N4 Ni1 127.5(5) . . ?
C16 N4 Ni1 126.4(6) . . ?
C41 N5 C44 106.5(6) . . ?
C41 N5 Ni2 127.4(5) . . ?
C44 N5 Ni2 126.1(5) . . ?
C46 N6 C49 106.2(6) . . ?
C46 N6 Ni2 127.9(5) . . ?
C49 N6 Ni2 125.6(5) . . ?
C51 N7 C54 106.4(6) . . ?
C51 N7 Ni2 127.2(5) . . ?
C54 N7 Ni2 126.3(5) . . ?
C59 N8 C56 106.4(6) . . ?
C59 N8 Ni2 126.6(5) . . ?
C56 N8 Ni2 127.0(5) . . ?
C78 N9 C81 108.9(6) . . ?
C78 N9 H9A 125.5 . . ?
C81 N9 H9A 125.5 . . ?
N1 C1 C2 112.8(7) . . ?
N1 C1 C20 121.0(7) . . ?
C2 C1 C20 125.7(7) . . ?
C3 C2 C1 105.7(7) . . ?
C3 C2 C21 127.1(7) . . ?
C1 C2 C21 126.7(7) . . ?
C2 C3 C4 106.7(7) . . ?
C2 C3 C23 129.6(8) . . ?
C4 C3 C23 123.7(8) . . ?
C5 C4 N1 122.7(7) . . ?
C5 C4 C3 126.6(7) . . ?
N1 C4 C3 110.2(7) . . ?
C4 C5 C6 124.6(8) . . ?
C4 C5 H5A 117.7 . . ?
C6 C5 H5A 117.7 . . ?
N2 C6 C5 121.6(8) . . ?
N2 C6 C7 111.9(7) . . ?
C5 C6 C7 126.4(8) . . ?
C8 C7 C6 106.7(7) . . ?
C8 C7 C25 127.2(8) . . ?
C6 C7 C25 126.1(8) . . ?
C7 C8 C9 106.6(7) . . ?
C7 C8 C27 129.1(7) . . ?
C9 C8 C27 124.3(8) . . ?
C10 C9 N2 124.0(8) . . ?
C10 C9 C8 125.7(8) . . ?
N2 C9 C8 109.8(7) . . ?
C11 C10 C9 124.0(8) . . ?
C11 C10 H10A 118.0 . . ?
C9 C10 H10A 118.0 . . ?
C10 C11 N3 123.9(8) . . ?
C10 C11 C12 125.1(8) . . ?
N3 C11 C12 110.6(8) . . ?
C13 C12 C11 108.5(10) . . ?
C13 C12 C29 123.7(11) . . ?
C11 C12 C29 125.8(9) . . ?
C11 C12 C13A 102.3(11) . . ?
C29 C12 C13A 129.9(11) . . ?
C12 C13 C31 130.9(14) . . ?
C12 C13 C14 103.7(13) . . ?
C31 C13 C14 121.9(14) . . ?
C32 C31 C13 112(2) . . ?
C32 C31 H31A 109.2 . . ?
C13 C31 H31A 109.2 . . ?
C32 C31 H31B 109.2 . . ?
C13 C31 H31B 109.2 . . ?
H31A C31 H31B 107.9 . . ?
C31 C32 H32A 109.5 . . ?
C31 C32 H32B 109.5 . . ?
H32A C32 H32B 109.5 . . ?
C31 C32 H32C 109.5 . . ?
H32A C32 H32C 109.5 . . ?
H32B C32 H32C 109.5 . . ?
C14 C13A C31A 126.5(17) . . ?
C14 C13A C12 100.0(15) . . ?
C31A C13A C12 129.0(17) . . ?
C13A C31A C32A 111(2) . . ?
C13A C31A H31C 109.5 . . ?
C32A C31A H31C 109.5 . . ?
C13A C31A H31D 109.5 . . ?
C32A C31A H31D 109.5 . . ?
H31C C31A H31D 108.1 . . ?
C31A C32A H32D 109.5 . . ?
C31A C32A H32E 109.5 . . ?
H32D C32A H32E 109.5 . . ?
C31A C32A H32F 109.5 . . ?
H32D C32A H32F 109.5 . . ?
H32E C32A H32F 109.5 . . ?
N3 C14 C15 123.2(9) . . ?
N3 C14 C13A 113.8(11) . . ?
C15 C14 C13A 121.7(12) . . ?
N3 C14 C13 107.3(10) . . ?
C15 C14 C13 126.8(10) . . ?
C16 C15 C14 125.7(9) . . ?
C16 C15 H15A 117.1 . . ?
C14 C15 H15A 117.1 . . ?
C15 C16 N4 121.9(9) . . ?
C15 C16 C17 127.6(9) . . ?
N4 C16 C17 109.3(7) . . ?
C18 C17 C16 107.9(7) . . ?
C18 C17 C33 127.9(8) . . ?
C16 C17 C33 124.1(8) . . ?
C17 C18 C19 105.1(7) . . ?
C17 C18 C35 126.3(7) . . ?
C19 C18 C35 128.0(7) . . ?
N4 C19 C20 122.4(7) . . ?
N4 C19 C18 111.2(7) . . ?
C20 C19 C18 126.3(7) . . ?
C82 C20 C19 117.6(7) . . ?
C82 C20 C1 126.1(7) . . ?
C19 C20 C1 116.2(7) . . ?
C2 C21 C22 113.7(7) . . ?
C2 C21 H21A 108.8 . . ?
C22 C21 H21A 108.8 . . ?
C2 C21 H21B 108.8 . . ?
C22 C21 H21B 108.8 . . ?
H21A C21 H21B 107.7 . . ?
C21 C22 H22A 109.5 . . ?
C21 C22 H22B 109.5 . . ?
H22A C22 H22B 109.5 . . ?
C21 C22 H22C 109.5 . . ?
H22A C22 H22C 109.5 . . ?
H22B C22 H22C 109.5 . . ?
C3 C23 C24 113.9(7) . . ?
C3 C23 H23A 108.8 . . ?
C24 C23 H23A 108.8 . . ?
C3 C23 H23B 108.8 . . ?
C24 C23 H23B 108.8 . . ?
H23A C23 H23B 107.7 . . ?
C23 C24 H24A 109.5 . . ?
C23 C24 H24B 109.5 . . ?
H24A C24 H24B 109.5 . . ?
C23 C24 H24C 109.5 . . ?
H24A C24 H24C 109.5 . . ?
H24B C24 H24C 109.5 . . ?
C26 C25 C7 111.7(9) . . ?
C26 C25 H25A 109.3 . . ?
C7 C25 H25A 109.3 . . ?
C26 C25 H25B 109.3 . . ?
C7 C25 H25B 109.3 . . ?
H25A C25 H25B 107.9 . . ?
C25 C26 H26A 109.5 . . ?
C25 C26 H26B 109.5 . . ?
H26A C26 H26B 109.5 . . ?
C25 C26 H26C 109.5 . . ?
H26A C26 H26C 109.5 . . ?
H26B C26 H26C 109.5 . . ?
C8 C27 C28 112.8(8) . . ?
C8 C27 H27A 109.0 . . ?
C28 C27 H27A 109.0 . . ?
C8 C27 H27B 109.0 . . ?
C28 C27 H27B 109.0 . . ?
H27A C27 H27B 107.8 . . ?
C27 C28 H28A 109.5 . . ?
C27 C28 H28B 109.5 . . ?
H28A C28 H28B 109.5 . . ?
C27 C28 H28C 109.5 . . ?
H28A C28 H28C 109.5 . . ?
H28B C28 H28C 109.5 . . ?
C12 C29 C30 112.2(9) . . ?
C12 C29 H29A 109.2 . . ?
C30 C29 H29A 109.2 . . ?
C12 C29 H29B 109.2 . . ?
C30 C29 H29B 109.2 . . ?
H29A C29 H29B 107.9 . . ?
C29 C30 H30A 109.5 . . ?
C29 C30 H30B 109.5 . . ?
H30A C30 H30B 109.5 . . ?
C29 C30 H30C 109.5 . . ?
H30A C30 H30C 109.5 . . ?
H30B C30 H30C 109.5 . . ?
C34 C33 C17 114.1(10) . . ?
C34 C33 H33A 108.7 . . ?
C17 C33 H33A 108.7 . . ?
C34 C33 H33B 108.7 . . ?
C17 C33 H33B 108.7 . . ?
H33A C33 H33B 107.6 . . ?
C33 C34 H34A 109.5 . . ?
C33 C34 H34B 109.5 . . ?
H34A C34 H34B 109.5 . . ?
C33 C34 H34C 109.5 . . ?
H34A C34 H34C 109.5 . . ?
H34B C34 H34C 109.5 . . ?
C18 C35 C36 113.7(7) . . ?
C18 C35 H35A 108.8 . . ?
C36 C35 H35A 108.8 . . ?
C18 C35 H35B 108.8 . . ?
C36 C35 H35B 108.8 . . ?
H35A C35 H35B 107.7 . . ?
C35 C36 H36A 109.5 . . ?
C35 C36 H36B 109.5 . . ?
H36A C36 H36B 109.5 . . ?
C35 C36 H36C 109.5 . . ?
H36A C36 H36C 109.5 . . ?
H36B C36 H36C 109.5 . . ?
N5 C41 C60 121.5(7) . . ?
N5 C41 C42 110.3(7) . . ?
C60 C41 C42 128.2(7) . . ?
C43 C42 C41 106.5(7) . . ?
C43 C42 C61 126.1(7) . . ?
C41 C42 C61 127.3(7) . . ?
C42 C43 C44 107.3(7) . . ?
C42 C43 C63 127.3(8) . . ?
C44 C43 C63 125.2(7) . . ?
C45 C44 N5 122.2(8) . . ?
C45 C44 C43 127.1(8) . . ?
N5 C44 C43 109.0(7) . . ?
C44 C45 C46 124.3(8) . . ?
C44 C45 H45A 117.9 . . ?
C46 C45 H45A 117.9 . . ?
N6 C46 C45 123.5(7) . . ?
N6 C46 C47 112.2(7) . . ?
C45 C46 C47 124.0(7) . . ?
C48 C47 C46 104.9(7) . . ?
C48 C47 C65 128.9(7) . . ?
C46 C47 C65 126.1(7) . . ?
C47 C48 C49 107.7(7) . . ?
C47 C48 C67 127.4(7) . . ?
C49 C48 C67 124.9(8) . . ?
C50 C49 N6 122.9(7) . . ?
C50 C49 C48 127.7(8) . . ?
N6 C49 C48 108.8(7) . . ?
C49 C50 C51 123.8(7) . . ?
C49 C50 H50A 118.1 . . ?
C51 C50 H50A 118.1 . . ?
N7 C51 C50 123.3(7) . . ?
N7 C51 C52 110.9(7) . . ?
C50 C51 C52 125.4(7) . . ?
C53 C52 C51 106.1(7) . . ?
C53 C52 C69 127.8(8) . . ?
C51 C52 C69 126.1(7) . . ?
C52 C53 C54 106.1(7) . . ?
C52 C53 C71 127.5(8) . . ?
C54 C53 C71 126.4(7) . . ?
N7 C54 C55 124.0(7) . . ?
N7 C54 C53 110.5(6) . . ?
C55 C54 C53 124.8(7) . . ?
C56 C55 C54 124.3(7) . . ?
C56 C55 H55A 117.8 . . ?
C54 C55 H55A 117.8 . . ?
C55 C56 N8 122.6(7) . . ?
C55 C56 C57 127.7(8) . . ?
N8 C56 C57 109.2(7) . . ?
C58 C57 C56 107.6(7) . . ?
C58 C57 C73 128.5(7) . . ?
C56 C57 C73 123.9(8) . . ?
C57 C58 C59 105.7(7) . . ?
C57 C58 C75 127.4(7) . . ?
C59 C58 C75 126.1(8) . . ?
N8 C59 C60 121.5(7) . . ?
N8 C59 C58 110.7(7) . . ?
C60 C59 C58 126.7(7) . . ?
C77 C60 C59 127.1(7) . . ?
C77 C60 C41 115.7(7) . . ?
C59 C60 C41 117.1(7) . . ?
C42 C61 C62 114.6(7) . . ?
C42 C61 H61A 108.6 . . ?
C62 C61 H61A 108.6 . . ?
C42 C61 H61B 108.6 . . ?
C62 C61 H61B 108.6 . . ?
H61A C61 H61B 107.6 . . ?
C61 C62 H62A 109.5 . . ?
C61 C62 H62B 109.5 . . ?
H62A C62 H62B 109.5 . . ?
C61 C62 H62C 109.5 . . ?
H62A C62 H62C 109.5 . . ?
H62B C62 H62C 109.5 . . ?
C43 C63 C64 113.4(7) . . ?
C43 C63 H63A 108.9 . . ?
C64 C63 H63A 108.9 . . ?
C43 C63 H63B 108.9 . . ?
C64 C63 H63B 108.9 . . ?
H63A C63 H63B 107.7 . . ?
C63 C64 H64A 109.5 . . ?
C63 C64 H64B 109.5 . . ?
H64A C64 H64B 109.5 . . ?
C63 C64 H64C 109.5 . . ?
H64A C64 H64C 109.5 . . ?
H64B C64 H64C 109.5 . . ?
C47 C65 C66 113.7(7) . . ?
C47 C65 H65A 108.8 . . ?
C66 C65 H65A 108.8 . . ?
C47 C65 H65B 108.8 . . ?
C66 C65 H65B 108.8 . . ?
H65A C65 H65B 107.7 . . ?
C65 C66 H66A 109.5 . . ?
C65 C66 H66B 109.5 . . ?
H66A C66 H66B 109.5 . . ?
C65 C66 H66C 109.5 . . ?
H66A C66 H66C 109.5 . . ?
H66B C66 H66C 109.5 . . ?
C48 C67 C68 113.5(7) . . ?
C48 C67 H67A 108.9 . . ?
C68 C67 H67A 108.9 . . ?
C48 C67 H67B 108.9 . . ?
C68 C67 H67B 108.9 . . ?
H67A C67 H67B 107.7 . . ?
C67 C68 H68A 109.5 . . ?
C67 C68 H68B 109.5 . . ?
H68A C68 H68B 109.5 . . ?
C67 C68 H68C 109.5 . . ?
H68A C68 H68C 109.5 . . ?
H68B C68 H68C 109.5 . . ?
C52 C69 C70 113.2(7) . . ?
C52 C69 H69A 108.9 . . ?
C70 C69 H69A 108.9 . . ?
C52 C69 H69B 108.9 . . ?
C70 C69 H69B 108.9 . . ?
H69A C69 H69B 107.8 . . ?
C69 C70 H70A 109.5 . . ?
C69 C70 H70B 109.5 . . ?
H70A C70 H70B 109.5 . . ?
C69 C70 H70C 109.5 . . ?
H70A C70 H70C 109.5 . . ?
H70B C70 H70C 109.5 . . ?
C53 C71 C72 113.0(7) . . ?
C53 C71 H71A 109.0 . . ?
C72 C71 H71A 109.0 . . ?
C53 C71 H71B 109.0 . . ?
C72 C71 H71B 109.0 . . ?
H71A C71 H71B 107.8 . . ?
C71 C72 H72A 109.5 . . ?
C71 C72 H72B 109.5 . . ?
H72A C72 H72B 109.5 . . ?
C71 C72 H72C 109.5 . . ?
H72A C72 H72C 109.5 . . ?
H72B C72 H72C 109.5 . . ?
C57 C73 C74 112.5(7) . . ?
C57 C73 H73A 109.1 . . ?
C74 C73 H73A 109.1 . . ?
C57 C73 H73B 109.1 . . ?
C74 C73 H73B 109.1 . . ?
H73A C73 H73B 107.8 . . ?
C73 C74 H74A 109.5 . . ?
C73 C74 H74B 109.5 . . ?
H74A C74 H74B 109.5 . . ?
C73 C74 H74C 109.5 . . ?
H74A C74 H74C 109.5 . . ?
H74B C74 H74C 109.5 . . ?
C58 C75 C76 111.7(7) . . ?
C58 C75 H75A 109.3 . . ?
C76 C75 H75A 109.3 . . ?
C58 C75 H75B 109.3 . . ?
C76 C75 H75B 109.3 . . ?
H75A C75 H75B 107.9 . . ?
C75 C76 H76A 109.5 . . ?
C75 C76 H76B 109.5 . . ?
H76A C76 H76B 109.5 . . ?
C75 C76 H76C 109.5 . . ?
H76A C76 H76C 109.5 . . ?
H76B C76 H76C 109.5 . . ?
C60 C77 C78 133.6(8) . . ?
C60 C77 H77A 113.2 . . ?
C78 C77 H77A 113.2 . . ?
N9 C78 C79 108.4(7) . . ?
N9 C78 C77 127.8(7) . . ?
C79 C78 C77 123.8(7) . . ?
C80 C79 C78 106.9(7) . . ?
C80 C79 C83 127.9(7) . . ?
C78 C79 C83 125.2(7) . . ?
C79 C80 C81 108.3(7) . . ?
C79 C80 C85 126.8(8) . . ?
C81 C80 C85 124.8(7) . . ?
N9 C81 C82 127.4(7) . . ?
N9 C81 C80 107.5(7) . . ?
C82 C81 C80 125.1(7) . . ?
C20 C82 C81 133.4(8) . . ?
C20 C82 H82A 113.3 . . ?
C81 C82 H82A 113.3 . . ?
C79 C83 C84 112.4(7) . . ?
C79 C83 H83A 109.1 . . ?
C84 C83 H83A 109.1 . . ?
C79 C83 H83B 109.1 . . ?
C84 C83 H83B 109.1 . . ?
H83A C83 H83B 107.9 . . ?
C83 C84 H84A 109.5 . . ?
C83 C84 H84B 109.5 . . ?
H84A C84 H84B 109.5 . . ?
C83 C84 H84C 109.5 . . ?
H84A C84 H84C 109.5 . . ?
H84B C84 H84C 109.5 . . ?
C80 C85 C86 111.1(7) . . ?
C80 C85 H85A 109.4 . . ?
C86 C85 H85A 109.4 . . ?
C80 C85 H85B 109.4 . . ?
C86 C85 H85B 109.4 . . ?
H85A C85 H85B 108.0 . . ?
C85 C86 H86A 109.5 . . ?
C85 C86 H86B 109.5 . . ?
H86A C86 H86B 109.5 . . ?
C85 C86 H86C 109.5 . . ?
H86A C86 H86C 109.5 . . ?
H86B C86 H86C 109.5 . . ?
Cl2 Fe1 Cl1 111.22(16) . . ?
Cl2 Fe1 Cl3 109.47(17) . . ?
Cl1 Fe1 Cl3 108.22(12) . . ?
Cl2 Fe1 Cl4 107.80(13) . . ?
Cl1 Fe1 Cl4 109.68(11) . . ?
Cl3 Fe1 Cl4 110.46(14) . . ?
Cl6 Fe2 Cl7 110.43(12) . . ?
Cl6 Fe2 Cl8 109.13(11) . . ?
Cl7 Fe2 Cl8 110.95(11) . . ?
Cl6 Fe2 Cl5 111.02(12) . . ?
Cl7 Fe2 Cl5 108.79(11) . . ?
Cl8 Fe2 Cl5 106.47(11) . . ?

loop_
_geom_bond_atom_site_label_1
_geom_bond_atom_site_label_2
_geom_bond_distance
_geom_bond_site_symmetry_2
_geom_bond_publ_flag
Ni1 N3 1.900(7) . ?
Ni1 N2 1.902(6) . ?
Ni1 N1 1.903(6) . ?
Ni1 N4 1.915(7) . ?
Ni2 N8 1.903(6) . ?
Ni2 N6 1.905(6) . ?
Ni2 N7 1.907(6) . ?
Ni2 N5 1.916(6) . ?
N1 C1 1.337(10) . ?
N1 C4 1.393(9) . ?
N2 C6 1.357(10) . ?
N2 C9 1.386(10) . ?
N3 C14 1.351(11) . ?
N3 C11 1.386(11) . ?
N4 C19 1.336(10) . ?
N4 C16 1.397(10) . ?
N5 C41 1.330(9) . ?
N5 C44 1.399(9) . ?
N6 C46 1.340(9) . ?
N6 C49 1.390(10) . ?
N7 C51 1.349(9) . ?
N7 C54 1.367(9) . ?
N8 C59 1.361(9) . ?
N8 C56 1.383(9) . ?
N9 C78 1.369(9) . ?
N9 C81 1.376(10) . ?
N9 H9A 0.8800 . ?
C1 C2 1.441(10) . ?
C1 C20 1.448(11) . ?
C2 C3 1.353(11) . ?
C2 C21 1.514(11) . ?
C3 C4 1.441(11) . ?
C3 C23 1.500(11) . ?
C4 C5 1.357(11) . ?
C5 C6 1.423(11) . ?
C5 H5A 0.9500 . ?
C6 C7 1.424(11) . ?
C7 C8 1.352(11) . ?
C7 C25 1.513(12) . ?
C8 C9 1.448(11) . ?
C8 C27 1.514(11) . ?
C9 C10 1.378(11) . ?
C10 C11 1.355(11) . ?
C10 H10A 0.9500 . ?
C11 C12 1.442(11) . ?
C12 C13 1.289(18) . ?
C12 C29 1.483(13) . ?
C12 C13A 1.53(2) . ?
C13 C31 1.53(2) . ?
C13 C14 1.57(2) . ?
C31 C32 1.47(3) . ?
C31 H31A 0.9900 . ?
C31 H31B 0.9900 . ?
C32 H32A 0.9800 . ?
C32 H32B 0.9800 . ?
C32 H32C 0.9800 . ?
C13A C14 1.41(2) . ?
C13A C31A 1.53(3) . ?
C31A C32A 1.57(4) . ?
C31A H31C 0.9900 . ?
C31A H31D 0.9900 . ?
C32A H32D 0.9800 . ?
C32A H32E 0.9800 . ?
C32A H32F 0.9800 . ?
C14 C15 1.394(14) . ?
C15 C16 1.331(13) . ?
C15 H15A 0.9500 . ?
C16 C17 1.442(12) . ?
C17 C18 1.352(11) . ?
C17 C33 1.510(12) . ?
C18 C19 1.479(11) . ?
C18 C35 1.496(11) . ?
C19 C20 1.440(10) . ?
C20 C82 1.360(11) . ?
C21 C22 1.514(11) . ?
C21 H21A 0.9900 . ?
C21 H21B 0.9900 . ?
C22 H22A 0.9800 . ?
C22 H22B 0.9800 . ?
C22 H22C 0.9800 . ?
C23 C24 1.541(12) . ?
C23 H23A 0.9900 . ?
C23 H23B 0.9900 . ?
C24 H24A 0.9800 . ?
C24 H24B 0.9800 . ?
C24 H24C 0.9800 . ?
C25 C26 1.501(16) . ?
C25 H25A 0.9900 . ?
C25 H25B 0.9900 . ?
C26 H26A 0.9800 . ?
C26 H26B 0.9800 . ?
C26 H26C 0.9800 . ?
C27 C28 1.543(14) . ?
C27 H27A 0.9900 . ?
C27 H27B 0.9900 . ?
C28 H28A 0.9800 . ?
C28 H28B 0.9800 . ?
C28 H28C 0.9800 . ?
C29 C30 1.532(14) . ?
C29 H29A 0.9900 . ?
C29 H29B 0.9900 . ?
C30 H30A 0.9800 . ?
C30 H30B 0.9800 . ?
C30 H30C 0.9800 . ?
C33 C34 1.506(15) . ?
C33 H33A 0.9900 . ?
C33 H33B 0.9900 . ?
C34 H34A 0.9800 . ?
C34 H34B 0.9800 . ?
C34 H34C 0.9800 . ?
C35 C36 1.520(12) . ?
C35 H35A 0.9900 . ?
C35 H35B 0.9900 . ?
C36 H36A 0.9800 . ?
C36 H36B 0.9800 . ?
C36 H36C 0.9800 . ?
C41 C60 1.440(10) . ?
C41 C42 1.474(11) . ?
C42 C43 1.337(10) . ?
C42 C61 1.503(11) . ?
C43 C44 1.443(11) . ?
C43 C63 1.490(11) . ?
C44 C45 1.355(11) . ?
C45 C46 1.421(11) . ?
C45 H45A 0.9500 . ?
C46 C47 1.446(10) . ?
C47 C48 1.368(11) . ?
C47 C65 1.498(10) . ?
C48 C49 1.446(10) . ?
C48 C67 1.498(11) . ?
C49 C50 1.359(11) . ?
C50 C51 1.398(10) . ?
C50 H50A 0.9500 . ?
C51 C52 1.441(11) . ?
C52 C53 1.377(11) . ?
C52 C69 1.489(11) . ?
C53 C54 1.438(11) . ?
C53 C71 1.494(11) . ?
C54 C55 1.381(10) . ?
C55 C56 1.367(11) . ?
C55 H55A 0.9500 . ?
C56 C57 1.439(11) . ?
C57 C58 1.369(11) . ?
C57 C73 1.502(11) . ?
C58 C59 1.447(10) . ?
C58 C75 1.501(11) . ?
C59 C60 1.432(11) . ?
C60 C77 1.372(10) . ?
C61 C62 1.532(11) . ?
C61 H61A 0.9900 . ?
C61 H61B 0.9900 . ?
C62 H62A 0.9800 . ?
C62 H62B 0.9800 . ?
C62 H62C 0.9800 . ?
C63 C64 1.510(12) . ?
C63 H63A 0.9900 . ?
C63 H63B 0.9900 . ?
C64 H64A 0.9800 . ?
C64 H64B 0.9800 . ?
C64 H64C 0.9800 . ?
C65 C66 1.521(12) . ?
C65 H65A 0.9900 . ?
C65 H65B 0.9900 . ?
C66 H66A 0.9800 . ?
C66 H66B 0.9800 . ?
C66 H66C 0.9800 . ?
C67 C68 1.522(11) . ?
C67 H67A 0.9900 . ?
C67 H67B 0.9900 . ?
C68 H68A 0.9800 . ?
C68 H68B 0.9800 . ?
C68 H68C 0.9800 . ?
C69 C70 1.527(11) . ?
C69 H69A 0.9900 . ?
C69 H69B 0.9900 . ?
C70 H70A 0.9800 . ?
C70 H70B 0.9800 . ?
C70 H70C 0.9800 . ?
C71 C72 1.529(13) . ?
C71 H71A 0.9900 . ?
C71 H71B 0.9900 . ?
C72 H72A 0.9800 . ?
C72 H72B 0.9800 . ?
C72 H72C 0.9800 . ?
C73 C74 1.533(12) . ?
C73 H73A 0.9900 . ?
C73 H73B 0.9900 . ?
C74 H74A 0.9800 . ?
C74 H74B 0.9800 . ?
C74 H74C 0.9800 . ?
C75 C76 1.535(11) . ?
C75 H75A 0.9900 . ?
C75 H75B 0.9900 . ?
C76 H76A 0.9800 . ?
C76 H76B 0.9800 . ?
C76 H76C 0.9800 . ?
C77 C78 1.422(10) . ?
C77 H77A 0.9500 . ?
C78 C79 1.408(11) . ?
C79 C80 1.383(11) . ?
C79 C83 1.486(11) . ?
C80 C81 1.404(11) . ?
C80 C85 1.501(11) . ?
C81 C82 1.402(11) . ?
C82 H82A 0.9500 . ?
C83 C84 1.541(12) . ?
C83 H83A 0.9900 . ?
C83 H83B 0.9900 . ?
C84 H84A 0.9800 . ?
C84 H84B 0.9800 . ?
C84 H84C 0.9800 . ?
C85 C86 1.518(12) . ?
C85 H85A 0.9900 . ?
C85 H85B 0.9900 . ?
C86 H86A 0.9800 . ?
C86 H86B 0.9800 . ?
C86 H86C 0.9800 . ?
Fe1 Cl2 2.164(4) . ?
Fe1 Cl1 2.187(3) . ?
Fe1 Cl3 2.196(3) . ?
Fe1 Cl4 2.199(3) . ?
Fe2 Cl6 2.172(3) . ?
Fe2 Cl7 2.186(3) . ?
Fe2 Cl8 2.197(3) . ?
Fe2 Cl5 2.200(3) . ?
